data_1550133
loop_
_publ_author_name
'Condakes, Matthew'
'Rosen, Rachel'
'Harwood, Stephen'
'Maimone, Thomas'

_publ_section_title
;
 A Copper-Catalyzed Double Coupling Enables a 3-Step Synthesis of the
 Quassinoid Core Architecture
;
_journal_name_full 'Chemical Science'
_journal_paper_doi 10.1039/C8SC03835J
_journal_year 2019
_chemical_absolute_configuration ad
_chemical_formula_moiety 'C24 H32 O8'
_chemical_formula_sum 'C24 H32 O8'
_chemical_formula_weight 448.49
_space_group_crystal_system monoclinic
_space_group_IT_number 4
_space_group_name_Hall 'P 2yb'
_space_group_name_H-M_alt 'P 1 21 1'
_symmetry_space_group_name_Hall 'P 2yb'
_symmetry_space_group_name_H-M 'P 1 21 1'
_atom_sites_solution_hydrogens geom
_atom_sites_solution_primary dual
_audit_creation_method SHELXL-2014/7
_audit_update_record
;
2018-07-19 deposited with the CCDC.
2018-10-29 downloaded from the CCDC.
;
_cell_angle_alpha 90
_cell_angle_beta 113.345(2)
_cell_angle_gamma 90
_cell_formula_units_Z 2
_cell_length_a 7.47360(10)
_cell_length_b 20.0163(2)
_cell_length_c 8.26160(10)
_cell_measurement_reflns_used 16547
_cell_measurement_temperature 100(2)
_cell_measurement_theta_max 78.5250
_cell_measurement_theta_min 5.8380
_cell_volume 1134.71(3)
_computing_cell_refinement 'CrysAlisPro 1.171.39.46e (Rigaku OD, 2018)'
_computing_data_collection 'CrysAlisPro 1.171.39.46e (Rigaku OD, 2018)'
_computing_data_reduction 'CrysAlisPro 1.171.39.46e (Rigaku OD, 2018)'
_computing_molecular_graphics 'Olex2 (Dolomanov et al., 2009)'
_computing_publication_material 'Olex2 (Dolomanov et al., 2009)'
_computing_structure_refinement 'SHELXL-2014/7 (Sheldrick, 2014)'
_computing_structure_solution 'ShelXT (Sheldrick, 2015)'
_diffrn_ambient_temperature 100(2)
_diffrn_measured_fraction_theta_full 1.000
_diffrn_measured_fraction_theta_max 1.000
_diffrn_measurement_device_type 'ROD, Synergy Custom DW system, Pilatus 200K'
_diffrn_measurement_method '\w scans'
_diffrn_radiation_type CuK\a
_diffrn_radiation_wavelength 1.54184
_diffrn_reflns_av_R_equivalents 0.0521
_diffrn_reflns_av_unetI/netI 0.0291
_diffrn_reflns_Laue_measured_fraction_full 1.000
_diffrn_reflns_Laue_measured_fraction_max 1.000
_diffrn_reflns_limit_h_max 9
_diffrn_reflns_limit_h_min -9
_diffrn_reflns_limit_k_max 25
_diffrn_reflns_limit_k_min -25
_diffrn_reflns_limit_l_max 10
_diffrn_reflns_limit_l_min -10
_diffrn_reflns_number 22974
_diffrn_reflns_point_group_measured_fraction_full 1.000
_diffrn_reflns_point_group_measured_fraction_max 0.999
_diffrn_reflns_theta_full 74.000
_diffrn_reflns_theta_max 74.486
_diffrn_reflns_theta_min 4.418
_diffrn_source 'Rotating-anode X-ray tube'
_exptl_absorpt_coefficient_mu 0.813
_exptl_absorpt_correction_T_max 1.00000
_exptl_absorpt_correction_T_min 0.84049
_exptl_absorpt_correction_type multi-scan
_exptl_absorpt_process_details
;
Olex2 1.2-ac3
(compiled 2017.08.10 svn.r3458 for OlexSys, GUI svn.r5381)
;
_exptl_crystal_colour colourless
_exptl_crystal_density_diffrn 1.313
_exptl_crystal_description block
_exptl_crystal_F_000 480
_exptl_crystal_size_max 0.220
_exptl_crystal_size_mid 0.100
_exptl_crystal_size_min 0.040
_refine_diff_density_max 0.196
_refine_diff_density_min -0.174
_refine_diff_density_rms 0.045
_refine_ls_abs_structure_details
;
 Flack x determined using 2084 quotients [(I+)-(I-)]/[(I+)+(I-)]
 (Parsons, Flack and Wagner, Acta Cryst. B69 (2013) 249-259).
;
_refine_ls_abs_structure_Flack -0.04(10)
_refine_ls_extinction_method none
_refine_ls_goodness_of_fit_ref 1.102
_refine_ls_hydrogen_treatment constr
_refine_ls_matrix_type full
_refine_ls_number_parameters 312
_refine_ls_number_reflns 4646
_refine_ls_number_restraints 1
_refine_ls_restrained_S_all 1.102
_refine_ls_R_factor_all 0.0408
_refine_ls_R_factor_gt 0.0396
_refine_ls_shift/su_max 0.000
_refine_ls_shift/su_mean 0.000
_refine_ls_structure_factor_coef Fsqd
_refine_ls_weighting_details 'w=1/[\s^2^(Fo^2^)+(0.0756P)^2^+0.0767P] where P=(Fo^2^+2Fc^2^)/3'
_refine_ls_weighting_scheme calc
_refine_ls_wR_factor_gt 0.1091
_refine_ls_wR_factor_ref 0.1098
_reflns_Friedel_coverage 0.941
_reflns_Friedel_fraction_full 0.999
_reflns_Friedel_fraction_max 0.999
_reflns_number_gt 4490
_reflns_number_total 4646
_reflns_threshold_expression 'I > 2\s(I)'
_cod_data_source_file c8sc03835j2.cif
_cod_data_source_block MLC_LIT_DA2
_cod_database_code 1550133
_shelx_shelxl_version_number 2014/7
_shelx_space_group_comment
;
The symmetry employed for this shelxl refinement is uniquely defined
by the following loop, which should always be used as a source of
symmetry information in preference to the above space-group names.
They are only intended as comments.
;
_shelx_estimated_absorpt_t_min 0.841
_shelx_estimated_absorpt_t_max 0.968

loop_
_space_group_symop_operation_xyz
'x, y, z'
'-x, y+1/2, -z'

loop_
_atom_site_label
_atom_site_type_symbol
_atom_site_fract_x
_atom_site_fract_y
_atom_site_fract_z
_atom_site_U_iso_or_equiv
_atom_site_adp_type
_atom_site_occupancy
_atom_site_site_symmetry_order
_atom_site_calc_flag
_atom_site_refinement_flags_posn
_atom_site_refinement_flags_adp
_atom_site_refinement_flags_occupancy
_atom_site_disorder_assembly
_atom_site_disorder_group
C1 C 1.1350(5) 0.27722(18) 1.0359(5) 0.0505(8) Uani 1 1 d . . . . .
H1A H 1.0926 0.2343 0.9758 0.076 Uiso 1 1 calc R U . . .
H1B H 1.2287 0.2694 1.1570 0.076 Uiso 1 1 calc R U . . .
H1C H 1.1968 0.3038 0.9727 0.076 Uiso 1 1 calc R U . . .
C2 C 0.8252(4) 0.32412(12) 0.8809(4) 0.0343(5) Uani 1 1 d . . . . .
C3 C 0.6577(3) 0.36177(12) 0.8978(3) 0.0306(5) Uani 1 1 d . . . . .
H3 H 0.6187 0.3357 0.9818 0.037 Uiso 1 1 calc R U . . .
C4 C 0.4803(4) 0.36182(12) 0.7207(3) 0.0302(5) Uani 1 1 d . . . . .
H4 H 0.5261 0.3490 0.6265 0.036 Uiso 1 1 calc R U . . .
C5 C 0.1816(4) 0.30550(13) 0.5816(4) 0.0388(6) Uani 1 1 d . . . . .
H5A H 0.0987 0.2690 0.5942 0.047 Uiso 1 1 calc R U . . .
H5B H 0.2124 0.2956 0.4781 0.047 Uiso 1 1 calc R U . . .
C6 C 0.0745(4) 0.37072(13) 0.5543(4) 0.0417(6) Uani 1 1 d . . . . .
H6A H -0.0479 0.3679 0.4473 0.050 Uiso 1 1 calc R U . . .
H6B H 0.0400 0.3797 0.6563 0.050 Uiso 1 1 calc R U . . .
C7 C 0.3756(3) 0.42794(12) 0.6698(3) 0.0282(4) Uani 1 1 d . . . . .
C8 C 0.4544(3) 0.48733(11) 0.7300(3) 0.0268(4) Uani 1 1 d . . . . .
C9 C 0.6680(3) 0.49088(12) 0.8551(3) 0.0286(5) Uani 1 1 d . . . . .
C10 C 0.7974(4) 0.49491(13) 0.7506(4) 0.0350(5) Uani 1 1 d . . . . .
H10A H 0.7776 0.4550 0.6769 0.052 Uiso 1 1 calc R U . . .
H10B H 0.9344 0.4976 0.8325 0.052 Uiso 1 1 calc R U . . .
H10C H 0.7629 0.5347 0.6755 0.052 Uiso 1 1 calc R U . . .
C11 C 0.7231(3) 0.43093(12) 0.9820(3) 0.0310(5) Uani 1 1 d . . . . .
H11 H 0.8686 0.4300 1.0406 0.037 Uiso 1 1 calc R U . . .
C12 C 0.6487(4) 0.45089(13) 1.1226(3) 0.0346(5) Uani 1 1 d . . . . .
H12 H 0.7366 0.4319 1.2391 0.042 Uiso 1 1 calc R U . . .
C13 C 0.3910(6) 0.43856(17) 1.2158(5) 0.0518(8) Uani 1 1 d . . . . .
H13A H 0.4862 0.4206 1.3269 0.078 Uiso 1 1 calc R U . . .
H13B H 0.2657 0.4158 1.1858 0.078 Uiso 1 1 calc R U . . .
H13C H 0.3744 0.4866 1.2290 0.078 Uiso 1 1 calc R U . . .
C14 C 0.7079(3) 0.54786(12) 0.9892(3) 0.0317(5) Uani 1 1 d . . . . .
H14 H 0.8505 0.5581 1.0384 0.038 Uiso 1 1 calc R U . . .
C15 C 0.5967(4) 0.61204(12) 0.9216(3) 0.0307(5) Uani 1 1 d . . . . .
H15A H 0.6441 0.6335 0.8380 0.037 Uiso 1 1 calc R U . . .
H15B H 0.6218 0.6430 1.0216 0.037 Uiso 1 1 calc R U . . .
C16 C 0.3780(3) 0.59967(11) 0.8292(3) 0.0284(5) Uani 1 1 d . . . . .
H16 H 0.3378 0.5766 0.9169 0.034 Uiso 1 1 calc R U . . .
C17 C 0.2557(4) 0.66266(12) 0.7742(3) 0.0306(5) Uani 1 1 d . . . . .
C18 C 0.3275(4) 0.72214(14) 0.7649(4) 0.0402(6) Uani 1 1 d . . . . .
H18A H 0.2438 0.7599 0.7305 0.048 Uiso 1 1 calc R U . . .
H18B H 0.4628 0.7272 0.7926 0.048 Uiso 1 1 calc R U . . .
C19 C 0.0425(4) 0.65353(13) 0.7312(4) 0.0378(6) Uani 1 1 d . . . . .
H19A H -0.0221 0.6972 0.7088 0.057 Uiso 1 1 calc R U . . .
H19B H 0.0255 0.6320 0.8306 0.057 Uiso 1 1 calc R U . . .
H19C H -0.0153 0.6255 0.6259 0.057 Uiso 1 1 calc R U . . .
C20 C 0.3313(3) 0.55054(11) 0.6715(3) 0.0275(5) Uani 1 1 d . . . . .
H20 H 0.1933 0.5361 0.6389 0.033 Uiso 1 1 calc R U . . .
C21 C 0.3356(3) 0.58447(11) 0.5098(3) 0.0293(5) Uani 1 1 d . . . . .
C22 C 0.1802(4) 0.58714(13) 0.3584(3) 0.0354(5) Uani 1 1 d . . . . .
H22 H 0.0654 0.5649 0.3523 0.042 Uiso 1 1 calc R U . . .
C23A C 0.3342(18) 0.6660(5) 0.2461(15) 0.044(2) Uani 0.488(11) 1 d . . P A 1
H23A H 0.3119 0.7063 0.3051 0.053 Uiso 0.488(11) 1 calc R U P A 1
H23B H 0.3424 0.6801 0.1344 0.053 Uiso 0.488(11) 1 calc R U P A 1
C24A C 0.5232(9) 0.6329(3) 0.3638(7) 0.0366(18) Uani 0.488(11) 1 d . . P A 1
H24A H 0.5454 0.5922 0.3062 0.044 Uiso 0.488(11) 1 calc R U P A 1
H24B H 0.6338 0.6638 0.3856 0.044 Uiso 0.488(11) 1 calc R U P A 1
C23B C 0.3603(15) 0.6427(5) 0.2345(13) 0.0355(17) Uani 0.512(11) 1 d . . P A 2
H23C H 0.3474 0.6778 0.1460 0.043 Uiso 0.512(11) 1 calc R U P A 2
H23D H 0.4341 0.6052 0.2126 0.043 Uiso 0.512(11) 1 calc R U P A 2
C24B C 0.4733(8) 0.6699(3) 0.4109(7) 0.0331(16) Uani 0.512(11) 1 d . . P A 2
H24C H 0.5979 0.6888 0.4164 0.040 Uiso 0.512(11) 1 calc R U P A 2
H24D H 0.3990 0.7056 0.4395 0.040 Uiso 0.512(11) 1 calc R U P A 2
O1 O 0.9679(3) 0.31288(11) 1.0390(3) 0.0414(5) Uani 1 1 d . . . . .
O2 O 0.8349(3) 0.30658(12) 0.7447(3) 0.0478(5) Uani 1 1 d . . . . .
O3 O 0.3561(3) 0.30941(9) 0.7353(2) 0.0346(4) Uani 1 1 d . . . . .
O4 O 0.1924(3) 0.42439(9) 0.5354(2) 0.0343(4) Uani 1 1 d . . . . .
O5 O 0.4584(3) 0.42800(10) 1.0793(2) 0.0383(4) Uani 1 1 d . . . . .
O6 O 0.6584(3) 0.52178(9) 1.1299(2) 0.0360(4) Uani 1 1 d . . . . .
O7 O 0.1739(3) 0.62001(11) 0.2090(2) 0.0426(5) Uani 1 1 d . . . . .
O8 O 0.5095(3) 0.61507(9) 0.5334(2) 0.0349(4) Uani 1 1 d . . . . .

loop_
_atom_site_aniso_label
_atom_site_aniso_U_11
_atom_site_aniso_U_22
_atom_site_aniso_U_33
_atom_site_aniso_U_23
_atom_site_aniso_U_13
_atom_site_aniso_U_12
C1 0.0399(14) 0.0492(17) 0.068(2) 0.0203(15) 0.0272(14) 0.0207(13)
C2 0.0358(12) 0.0253(12) 0.0458(14) 0.0072(10) 0.0206(11) 0.0052(9)
C3 0.0313(11) 0.0248(11) 0.0386(12) 0.0071(10) 0.0169(10) 0.0066(9)
C4 0.0346(11) 0.0226(11) 0.0341(11) 0.0004(9) 0.0144(10) 0.0020(9)
C5 0.0430(13) 0.0234(12) 0.0430(13) -0.0031(10) 0.0096(11) -0.0037(10)
C6 0.0356(13) 0.0231(12) 0.0545(16) 0.0017(11) 0.0051(12) -0.0028(10)
C7 0.0320(10) 0.0245(10) 0.0269(10) 0.0024(9) 0.0102(9) 0.0025(9)
C8 0.0304(11) 0.0233(10) 0.0259(9) 0.0015(8) 0.0105(8) 0.0022(9)
C9 0.0294(11) 0.0236(11) 0.0302(10) 0.0016(9) 0.0088(9) 0.0031(8)
C10 0.0348(11) 0.0310(12) 0.0410(12) 0.0013(10) 0.0171(10) -0.0003(10)
C11 0.0289(10) 0.0285(11) 0.0327(11) 0.0049(9) 0.0090(9) 0.0046(9)
C12 0.0386(12) 0.0320(12) 0.0287(12) 0.0057(9) 0.0084(10) 0.0059(10)
C13 0.068(2) 0.0472(18) 0.0539(17) -0.0037(14) 0.0393(16) -0.0021(14)
C14 0.0299(11) 0.0320(12) 0.0278(11) -0.0011(9) 0.0059(9) 0.0009(9)
C15 0.0333(11) 0.0245(11) 0.0301(11) -0.0030(8) 0.0080(9) -0.0025(9)
C16 0.0320(11) 0.0219(11) 0.0289(10) 0.0010(8) 0.0096(8) 0.0005(9)
C17 0.0336(12) 0.0242(10) 0.0316(11) -0.0011(9) 0.0102(10) 0.0020(9)
C18 0.0378(13) 0.0257(12) 0.0496(15) 0.0001(11) 0.0092(11) 0.0003(10)
C19 0.0363(13) 0.0283(13) 0.0470(14) 0.0029(10) 0.0147(11) 0.0049(9)
C20 0.0288(11) 0.0208(10) 0.0291(11) 0.0011(8) 0.0073(9) -0.0012(8)
C21 0.0333(11) 0.0212(10) 0.0313(11) 0.0007(9) 0.0105(9) -0.0018(9)
C22 0.0398(13) 0.0299(12) 0.0307(11) 0.0034(10) 0.0079(10) -0.0021(10)
C23A 0.061(5) 0.023(5) 0.041(4) 0.015(4) 0.012(3) 0.007(4)
C24A 0.052(3) 0.028(3) 0.034(3) 0.001(2) 0.021(2) -0.004(2)
C23B 0.048(4) 0.022(4) 0.036(3) 0.011(4) 0.016(3) 0.001(3)
C24B 0.044(3) 0.021(3) 0.037(3) 0.008(2) 0.020(2) 0.0033(19)
O1 0.0349(9) 0.0410(10) 0.0511(11) 0.0145(9) 0.0199(8) 0.0151(8)
O2 0.0479(11) 0.0479(12) 0.0532(12) -0.0005(10) 0.0261(10) 0.0122(10)
O3 0.0371(9) 0.0216(8) 0.0423(10) 0.0027(7) 0.0128(8) 0.0008(7)
O4 0.0354(8) 0.0225(8) 0.0346(8) 0.0007(7) 0.0026(7) -0.0013(7)
O5 0.0446(10) 0.0381(10) 0.0369(9) 0.0020(8) 0.0212(8) 0.0021(8)
O6 0.0447(10) 0.0322(9) 0.0284(8) 0.0015(7) 0.0115(7) 0.0048(7)
O7 0.0464(11) 0.0453(11) 0.0276(8) 0.0078(8) 0.0055(7) -0.0037(8)
O8 0.0365(9) 0.0307(9) 0.0325(9) 0.0072(7) 0.0085(7) -0.0061(7)

loop_
_atom_type_symbol
_atom_type_description
_atom_type_scat_dispersion_real
_atom_type_scat_dispersion_imag
_atom_type_scat_source
C C 0.0181 0.0091 'International Tables Vol C Tables 4.2.6.8 and 6.1.1.4'
H H 0.0000 0.0000 'International Tables Vol C Tables 4.2.6.8 and 6.1.1.4'
O O 0.0492 0.0322 'International Tables Vol C Tables 4.2.6.8 and 6.1.1.4'

loop_
_geom_angle_atom_site_label_1
_geom_angle_atom_site_label_2
_geom_angle_atom_site_label_3
_geom_angle
O1 C1 H1A 109.5
O1 C1 H1B 109.5
H1A C1 H1B 109.5
O1 C1 H1C 109.5
H1A C1 H1C 109.5
H1B C1 H1C 109.5
O2 C2 O1 122.8(2)
O2 C2 C3 126.0(2)
O1 C2 C3 111.2(2)
C2 C3 C4 110.2(2)
C2 C3 C11 111.3(2)
C4 C3 C11 115.44(19)
C2 C3 H3 106.4
C4 C3 H3 106.4
C11 C3 H3 106.4
O3 C4 C7 112.5(2)
O3 C4 C3 105.17(19)
C7 C4 C3 114.96(19)
O3 C4 H4 108.0
C7 C4 H4 108.0
C3 C4 H4 108.0
O3 C5 C6 109.5(2)
O3 C5 H5A 109.8
C6 C5 H5A 109.8
O3 C5 H5B 109.8
C6 C5 H5B 109.8
H5A C5 H5B 108.2
O4 C6 C5 110.7(2)
O4 C6 H6A 109.5
C5 C6 H6A 109.5
O4 C6 H6B 109.5
C5 C6 H6B 109.5
H6A C6 H6B 108.1
C8 C7 O4 119.8(2)
C8 C7 C4 125.1(2)
O4 C7 C4 114.7(2)
C7 C8 C9 119.0(2)
C7 C8 C20 120.0(2)
C9 C8 C20 121.0(2)
C8 C9 C10 110.23(19)
C8 C9 C14 112.14(19)
C10 C9 C14 112.4(2)
C8 C9 C11 110.6(2)
C10 C9 C11 111.5(2)
C14 C9 C11 99.50(18)
C9 C10 H10A 109.5
C9 C10 H10B 109.5
H10A C10 H10B 109.5
C9 C10 H10C 109.5
H10A C10 H10C 109.5
H10B C10 H10C 109.5
C12 C11 C9 103.56(19)
C12 C11 C3 115.7(2)
C9 C11 C3 116.23(19)
C12 C11 H11 106.9
C9 C11 H11 106.9
C3 C11 H11 106.9
O5 C12 O6 111.5(2)
O5 C12 C11 111.1(2)
O6 C12 C11 105.4(2)
O5 C12 H12 109.6
O6 C12 H12 109.6
C11 C12 H12 109.6
O5 C13 H13A 109.5
O5 C13 H13B 109.5
H13A C13 H13B 109.5
O5 C13 H13C 109.5
H13A C13 H13C 109.5
H13B C13 H13C 109.5
O6 C14 C15 108.9(2)
O6 C14 C9 105.83(19)
C15 C14 C9 116.36(19)
O6 C14 H14 108.5
C15 C14 H14 108.5
C9 C14 H14 108.5
C14 C15 C16 111.7(2)
C14 C15 H15A 109.3
C16 C15 H15A 109.3
C14 C15 H15B 109.3
C16 C15 H15B 109.3
H15A C15 H15B 107.9
C17 C16 C15 114.5(2)
C17 C16 C20 111.44(18)
C15 C16 C20 111.18(19)
C17 C16 H16 106.4
C15 C16 H16 106.4
C20 C16 H16 106.4
C18 C17 C19 120.9(2)
C18 C17 C16 123.8(2)
C19 C17 C16 115.3(2)
C17 C18 H18A 120.0
C17 C18 H18B 120.0
H18A C18 H18B 120.0
C17 C19 H19A 109.5
C17 C19 H19B 109.5
H19A C19 H19B 109.5
C17 C19 H19C 109.5
H19A C19 H19C 109.5
H19B C19 H19C 109.5
C21 C20 C8 115.6(2)
C21 C20 C16 112.32(18)
C8 C20 C16 110.57(18)
C21 C20 H20 105.9
C8 C20 H20 105.9
C16 C20 H20 105.9
C22 C21 O8 122.6(2)
C22 C21 C20 122.3(2)
O8 C21 C20 115.07(19)
C21 C22 O7 124.6(2)
C21 C22 H22 117.7
O7 C22 H22 117.7
O7 C23A C24A 110.0(7)
O7 C23A H23A 109.7
C24A C23A H23A 109.7
O7 C23A H23B 109.7
C24A C23A H23B 109.7
H23A C23A H23B 108.2
O8 C24A C23A 108.3(6)
O8 C24A H24A 110.0
C23A C24A H24A 110.0
O8 C24A H24B 110.0
C23A C24A H24B 110.0
H24A C24A H24B 108.4
O7 C23B C24B 114.6(7)
O7 C23B H23C 108.6
C24B C23B H23C 108.6
O7 C23B H23D 108.6
C24B C23B H23D 108.6
H23C C23B H23D 107.6
O8 C24B C23B 106.8(5)
O8 C24B H24C 110.4
C23B C24B H24C 110.4
O8 C24B H24D 110.4
C23B C24B H24D 110.4
H24C C24B H24D 108.6
C2 O1 C1 115.2(2)
C5 O3 C4 111.15(19)
C7 O4 C6 113.97(19)
C12 O5 C13 113.1(2)
C12 O6 C14 110.48(19)
C22 O7 C23B 109.9(4)
C22 O7 C23A 112.4(5)
C21 O8 C24B 109.5(3)
C21 O8 C24A 112.7(3)

loop_
_geom_bond_atom_site_label_1
_geom_bond_atom_site_label_2
_geom_bond_distance
C1 O1 1.447(3)
C1 H1A 0.9800
C1 H1B 0.9800
C1 H1C 0.9800
C2 O2 1.208(3)
C2 O1 1.338(3)
C2 C3 1.514(3)
C3 C4 1.536(3)
C3 C11 1.540(4)
C3 H3 1.0000
C4 O3 1.437(3)
C4 C7 1.510(3)
C4 H4 1.0000
C5 O3 1.417(3)
C5 C6 1.501(4)
C5 H5A 0.9900
C5 H5B 0.9900
C6 O4 1.437(3)
C6 H6A 0.9900
C6 H6B 0.9900
C7 C8 1.332(3)
C7 O4 1.381(3)
C8 C9 1.521(3)
C8 C20 1.526(3)
C9 C10 1.533(3)
C9 C14 1.534(3)
C9 C11 1.538(3)
C10 H10A 0.9800
C10 H10B 0.9800
C10 H10C 0.9800
C11 C12 1.526(3)
C11 H11 1.0000
C12 O5 1.399(3)
C12 O6 1.421(3)
C12 H12 1.0000
C13 O5 1.422(3)
C13 H13A 0.9800
C13 H13B 0.9800
C13 H13C 0.9800
C14 O6 1.450(3)
C14 C15 1.512(3)
C14 H14 1.0000
C15 C16 1.526(3)
C15 H15A 0.9900
C15 H15B 0.9900
C16 C17 1.517(3)
C16 C20 1.558(3)
C16 H16 1.0000
C17 C18 1.321(4)
C17 C19 1.500(4)
C18 H18A 0.9500
C18 H18B 0.9500
C19 H19A 0.9800
C19 H19B 0.9800
C19 H19C 0.9800
C20 C21 1.510(3)
C20 H20 1.0000
C21 C22 1.328(3)
C21 O8 1.379(3)
C22 O7 1.383(3)
C22 H22 0.9500
C23A O7 1.444(13)
C23A C24A 1.514(13)
C23A H23A 0.9900
C23A H23B 0.9900
C24A O8 1.488(5)
C24A H24A 0.9900
C24A H24B 0.9900
C23B O7 1.400(10)
C23B C24B 1.469(12)
C23B H23C 0.9900
C23B H23D 0.9900
C24B O8 1.444(5)
C24B H24C 0.9900
C24B H24D 0.9900
